data_7026875
loop_
_publ_author_name
'Martinelli, Jonathan'
'Balali-Mood, Beeta'
'Panizzo, Rachael'
'Lythgoe, Mark F.'
'White, Andrew J. P.'
'Ferretti, Patrizia'
'Steinke, Joachim H. G.'
'Vilar, Ramon'

_publ_section_title
;
 Coordination chemistry of amide-functionalised tetraazamacrocycles:
 structural, relaxometric and cytotoxicity studies.
;
_journal_issue 42
_journal_name_full 'Dalton transactions (Cambridge, England : 2003)'
_journal_page_first 10056
_journal_page_last 10067
_journal_paper_doi 10.1039/c0dt00815j
_journal_volume 39
_journal_year 2010
_chemical_formula_moiety 'C28 H40 N8 O4'
_chemical_formula_sum 'C28 H40 N8 O4'
_chemical_formula_weight 552.68
_chemical_name_systematic
;
?
;
_space_group_IT_number 14
_symmetry_cell_setting monoclinic
_symmetry_space_group_name_Hall '-P 2ybc'
_symmetry_space_group_name_H-M 'P 1 21/c 1'
_atom_sites_solution_hydrogens geom
_atom_sites_solution_primary direct
_atom_sites_solution_secondary difmap
_audit_creation_method SHELXL-97
_cell_angle_alpha 90.00
_cell_angle_beta 101.157(3)
_cell_angle_gamma 90.00
_cell_formula_units_Z 2
_cell_length_a 9.3718(2)
_cell_length_b 8.1181(2)
_cell_length_c 19.6489(6)
_cell_measurement_reflns_used 5858
_cell_measurement_temperature 173(2)
_cell_measurement_theta_max 32.5346
_cell_measurement_theta_min 4.1713
_cell_volume 1466.66(7)
_computing_cell_refinement 'CrysAlis RED, Oxford Diffraction Ltd'
_computing_data_collection 'CrysAlis CCD, Oxford Diffraction Ltd'
_computing_data_reduction 'CrysAlis RED, Oxford Diffraction Ltd'
_computing_molecular_graphics 'Bruker SHELXTL'
_computing_publication_material 'Bruker SHELXTL'
_computing_structure_refinement 'SHELXL-97 (Sheldrick, 1997)'
_computing_structure_solution 'SHELXS-97 (Sheldrick, 1990)'
_diffrn_ambient_temperature 173(2)
_diffrn_detector_area_resol_mean 15.9825
_diffrn_measured_fraction_theta_full 0.987
_diffrn_measured_fraction_theta_max 0.922
_diffrn_measurement_device_type 'OD Xcalibur 3'
_diffrn_measurement_method 'omega scans'
_diffrn_radiation_monochromator graphite
_diffrn_radiation_source 'Enhance (Mo) X-ray Source'
_diffrn_radiation_type MoK\a
_diffrn_radiation_wavelength 0.71073
_diffrn_reflns_av_R_equivalents 0.0479
_diffrn_reflns_av_sigmaI/netI 0.0580
_diffrn_reflns_limit_h_max 14
_diffrn_reflns_limit_h_min -13
_diffrn_reflns_limit_k_max 11
_diffrn_reflns_limit_k_min -11
_diffrn_reflns_limit_l_max 29
_diffrn_reflns_limit_l_min -27
_diffrn_reflns_number 22976
_diffrn_reflns_theta_full 31.50
_diffrn_reflns_theta_max 32.61
_diffrn_reflns_theta_min 4.18
_diffrn_standards_number 0
_exptl_absorpt_coefficient_mu 0.086
_exptl_absorpt_correction_T_max 0.995
_exptl_absorpt_correction_T_min 0.991
_exptl_absorpt_correction_type analytical
_exptl_absorpt_process_details
;
CrysAlisPro, Oxford Diffraction Ltd.,
Version 1.171.33.48 (release 15-09-2009 CrysAlis171 .NET)
(compiled Sep 15 2009,11:49:04)
Analytical numeric absorption correction using a multifaceted crystal
model based on expressions derived by R.C. Clark & J.S. Reid.
(Clark, R. C. & Reid, J. S. (1995). Acta Cryst. A51, 887-897)
;
_exptl_crystal_colour Colourless
_exptl_crystal_density_diffrn 1.251
_exptl_crystal_density_method 'not measured'
_exptl_crystal_description blocks
_exptl_crystal_F_000 592
_exptl_crystal_size_max 0.16
_exptl_crystal_size_mid 0.09
_exptl_crystal_size_min 0.06
_refine_diff_density_max 0.271
_refine_diff_density_min -0.150
_refine_diff_density_rms 0.036
_refine_ls_extinction_method none
_refine_ls_goodness_of_fit_ref 0.873
_refine_ls_hydrogen_treatment mixed
_refine_ls_matrix_type full
_refine_ls_number_parameters 189
_refine_ls_number_reflns 4946
_refine_ls_number_restraints 2
_refine_ls_restrained_S_all 0.872
_refine_ls_R_factor_all 0.0809
_refine_ls_R_factor_gt 0.0400
_refine_ls_shift/su_max 0.001
_refine_ls_shift/su_mean 0.000
_refine_ls_structure_factor_coef Fsqd
_refine_ls_weighting_details 'calc w=1/[\s^2^(Fo^2^)+(0.0466P)^2^+0.0000P] where P=(Fo^2^+2Fc^2^)/3'
_refine_ls_weighting_scheme calc
_refine_ls_wR_factor_gt 0.0859
_refine_ls_wR_factor_ref 0.0927
_reflns_number_gt 2906
_reflns_number_total 4946
_reflns_threshold_expression >2sigma(I)
_cod_data_source_file c0dt00815j.txt
_cod_data_source_block 5
_cod_depositor_comments
;
The following automatic conversions were performed:

'_symmetry_cell_setting' value 'Monoclinic' changed to 'monoclinic'
according to /home/saulius/struct/CIF-dictionaries/cif_core.dic
dictionary named 'cif_core.dic' version 2.4.2 from 2011-04-26.

Automatic conversion script
Id: cif_fix_values 1891 2012-01-12 08:04:46Z andrius 
;
_cod_original_sg_symbol_H-M P2(1)/c
_cod_database_code 7026875

loop_
_symmetry_equiv_pos_as_xyz
'x, y, z'
'-x, y+1/2, -z+1/2'
'-x, -y, -z'
'x, -y-1/2, z-1/2'

loop_
_atom_site_label
_atom_site_type_symbol
_atom_site_fract_x
_atom_site_fract_y
_atom_site_fract_z
_atom_site_U_iso_or_equiv
_atom_site_adp_type
_atom_site_occupancy
_atom_site_symmetry_multiplicity
_atom_site_calc_flag
_atom_site_refinement_flags
N1 N 0.30048(8) 0.94160(10) 0.44346(4) 0.02346(18) Uani 1 1 d .
C2 C 0.38071(10) 0.87717(13) 0.39182(5) 0.0251(2) Uani 1 1 d .
H2A H 0.4449 0.9653 0.3801 0.030 Uiso 1 1 calc R
H2B H 0.3100 0.8500 0.3490 0.030 Uiso 1 1 calc R
C3 C 0.47247(10) 0.72583(13) 0.41449(5) 0.0269(2) Uani 1 1 d .
H3A H 0.4191 0.6533 0.4414 0.032 Uiso 1 1 calc R
H3B H 0.4863 0.6644 0.3727 0.032 Uiso 1 1 calc R
N4 N 0.61633(8) 0.76385(10) 0.45699(4) 0.02455(18) Uani 1 1 d .
C5 C 0.61203(10) 0.77592(13) 0.53155(5) 0.0271(2) Uani 1 1 d .
H5A H 0.6207 0.6644 0.5523 0.033 Uiso 1 1 calc R
H5B H 0.5175 0.8228 0.5371 0.033 Uiso 1 1 calc R
C6 C 0.73440(10) 0.88373(13) 0.56924(5) 0.0278(2) Uani 1 1 d .
H6A H 0.7501 0.8612 0.6197 0.033 Uiso 1 1 calc R
H6B H 0.8254 0.8571 0.5531 0.033 Uiso 1 1 calc R
C13 C 0.17390(10) 0.83990(13) 0.44698(5) 0.0270(2) Uani 1 1 d .
H13A H 0.1876 0.7307 0.4268 0.032 Uiso 1 1 calc R
H13B H 0.0873 0.8912 0.4179 0.032 Uiso 1 1 calc R
C14 C 0.14406(10) 0.81507(12) 0.51904(5) 0.0245(2) Uani 1 1 d .
O14 O 0.05620(7) 0.70802(9) 0.52897(4) 0.03251(18) Uani 1 1 d .
N15 N 0.21503(9) 0.91062(11) 0.56949(4) 0.0297(2) Uani 1 1 d D
H15 H 0.2779(10) 0.9860(10) 0.5591(6) 0.039(3) Uiso 1 1 d D
C16 C 0.20100(12) 0.88838(14) 0.64147(5) 0.0330(2) Uani 1 1 d .
H16A H 0.1860 0.9971 0.6618 0.040 Uiso 1 1 calc R
H16B H 0.1143 0.8198 0.6430 0.040 Uiso 1 1 calc R
C17 C 0.32862(13) 0.81020(17) 0.68285(6) 0.0419(3) Uani 1 1 d .
C18 C 0.43279(16) 0.7519(2) 0.71744(7) 0.0655(5) Uani 1 1 d .
H18 H 0.5170 0.7049 0.7454 0.079 Uiso 1 1 calc R
C19 C 0.72198(10) 0.63825(13) 0.44626(5) 0.0270(2) Uani 1 1 d .
H19A H 0.6795 0.5278 0.4501 0.032 Uiso 1 1 calc R
H19B H 0.8097 0.6481 0.4833 0.032 Uiso 1 1 calc R
C20 C 0.76608(10) 0.65309(13) 0.37638(5) 0.0257(2) Uani 1 1 d .
O20 O 0.71123(8) 0.75232(10) 0.33171(4) 0.03574(19) Uani 1 1 d .
N21 N 0.87231(9) 0.55025(12) 0.36717(5) 0.0322(2) Uani 1 1 d D
H21 H 0.9025(12) 0.4716(10) 0.3990(5) 0.042(3) Uiso 1 1 d D
C22 C 0.91449(12) 0.53934(18) 0.30000(6) 0.0426(3) Uani 1 1 d .
H22A H 0.8962 0.6467 0.2760 0.051 Uiso 1 1 calc R
H22B H 0.8533 0.4556 0.2715 0.051 Uiso 1 1 calc R
C23 C 1.06699(13) 0.49564(15) 0.30548(6) 0.0354(3) Uani 1 1 d .
C24 C 1.18906(14) 0.46016(19) 0.30749(7) 0.0512(3) Uani 1 1 d .
H24 H 1.2879 0.4314 0.3091 0.061 Uiso 1 1 calc R

loop_
_atom_site_aniso_label
_atom_site_aniso_U_11
_atom_site_aniso_U_22
_atom_site_aniso_U_33
_atom_site_aniso_U_23
_atom_site_aniso_U_13
_atom_site_aniso_U_12
N1 0.0199(4) 0.0274(4) 0.0237(4) -0.0020(3) 0.0058(3) 0.0006(3)
C2 0.0231(5) 0.0317(5) 0.0209(5) -0.0021(4) 0.0050(4) 0.0007(4)
C3 0.0223(5) 0.0278(5) 0.0300(5) -0.0055(4) 0.0039(4) -0.0009(4)
N4 0.0199(4) 0.0276(5) 0.0256(4) -0.0036(3) 0.0029(3) 0.0018(3)
C5 0.0283(5) 0.0269(5) 0.0270(5) 0.0006(4) 0.0075(4) 0.0010(4)
C6 0.0257(5) 0.0312(6) 0.0255(5) -0.0007(4) 0.0023(4) 0.0061(4)
C13 0.0201(4) 0.0358(6) 0.0245(5) -0.0039(4) 0.0029(4) -0.0025(4)
C14 0.0175(4) 0.0285(5) 0.0269(5) 0.0016(4) 0.0026(4) 0.0043(4)
O14 0.0268(4) 0.0369(4) 0.0338(4) 0.0020(3) 0.0057(3) -0.0056(3)
N15 0.0320(5) 0.0359(5) 0.0214(4) 0.0001(4) 0.0059(4) -0.0068(4)
C16 0.0387(6) 0.0374(6) 0.0239(5) -0.0002(5) 0.0083(5) -0.0028(5)
C17 0.0394(6) 0.0626(9) 0.0237(6) 0.0007(5) 0.0061(5) -0.0036(6)
C18 0.0458(8) 0.1169(14) 0.0327(7) 0.0073(8) 0.0048(6) 0.0167(8)
C19 0.0253(5) 0.0271(5) 0.0288(5) 0.0000(4) 0.0061(4) 0.0038(4)
C20 0.0228(5) 0.0262(5) 0.0274(5) -0.0025(4) 0.0031(4) -0.0023(4)
O20 0.0352(4) 0.0388(5) 0.0325(4) 0.0063(3) 0.0045(3) 0.0077(3)
N21 0.0334(5) 0.0393(6) 0.0256(5) 0.0037(4) 0.0103(4) 0.0102(4)
C22 0.0418(7) 0.0607(8) 0.0277(6) 0.0023(6) 0.0127(5) 0.0107(6)
C23 0.0461(7) 0.0361(6) 0.0275(6) -0.0006(5) 0.0157(5) 0.0023(5)
C24 0.0461(7) 0.0693(10) 0.0424(7) 0.0033(7) 0.0192(6) 0.0095(7)

loop_
_atom_type_symbol
_atom_type_description
_atom_type_scat_dispersion_real
_atom_type_scat_dispersion_imag
_atom_type_scat_source
C C 0.0033 0.0016 'International Tables Vol C Tables 4.2.6.8 and 6.1.1.4'
H H 0.0000 0.0000 'International Tables Vol C Tables 4.2.6.8 and 6.1.1.4'
N N 0.0061 0.0033 'International Tables Vol C Tables 4.2.6.8 and 6.1.1.4'
O O 0.0106 0.0060 'International Tables Vol C Tables 4.2.6.8 and 6.1.1.4'

loop_
_geom_angle_atom_site_label_1
_geom_angle_atom_site_label_2
_geom_angle_atom_site_label_3
_geom_angle
_geom_angle_site_symmetry_1
_geom_angle_site_symmetry_3
C13 N1 C6 113.53(7) . 3_676
C13 N1 C2 111.14(8) . .
C6 N1 C2 110.70(7) 3_676 .
N1 C2 C3 114.96(8) . .
N4 C3 C2 113.65(8) . .
C19 N4 C3 110.01(8) . .
C19 N4 C5 109.76(8) . .
C3 N4 C5 112.23(7) . .
N4 C5 C6 111.07(8) . .
N1 C6 C5 110.64(8) 3_676 .
N1 C13 C14 114.86(8) . .
O14 C14 N15 122.91(9) . .
O14 C14 C13 119.42(9) . .
N15 C14 C13 117.66(8) . .
C14 N15 C16 121.66(9) . .
C17 C16 N15 112.19(9) . .
C18 C17 C16 177.76(16) . .
N4 C19 C20 112.71(8) . .
O20 C20 N21 122.14(9) . .
O20 C20 C19 123.40(9) . .
N21 C20 C19 114.45(9) . .
C20 N21 C22 120.10(9) . .
N21 C22 C23 112.56(9) . .
C24 C23 C22 177.74(12) . .

loop_
_geom_bond_atom_site_label_1
_geom_bond_atom_site_label_2
_geom_bond_distance
_geom_bond_site_symmetry_2
N1 C13 1.4579(12) .
N1 C6 1.4657(13) 3_676
N1 C2 1.4709(11) .
C2 C3 1.5163(14) .
C3 N4 1.4747(13) .
N4 C19 1.4647(12) .
N4 C5 1.4767(13) .
C5 C6 1.5169(14) .
C6 N1 1.4657(13) 3_676
C13 C14 1.5090(14) .
C14 O14 1.2383(11) .
C14 N15 1.3310(13) .
N15 C16 1.4568(13) .
C16 C17 1.4554(17) .
C17 C18 1.1755(18) .
C19 C20 1.5133(14) .
C20 O20 1.2284(12) .
C20 N21 1.3382(13) .
N21 C22 1.4519(14) .
C22 C23 1.4562(15) .
C23 C24 1.1730(16) .
